data_4066642
loop_
_publ_author_name
'Chen, Dafa'
'Zhang, Xi'
'Xu, Shansheng'
'Song, Haibin'
'Wang, Baiquan'

_publ_section_title
;
 Pyridyl-Substituted Indenyl Ruthenium Complexes: Synthesis, Structures,
 and Reactivities
;
_journal_issue 15
_journal_name_full Organometallics
_journal_page_first 3418
_journal_paper_doi 10.1021/om100556y
_journal_volume 29
_journal_year 2010
_chemical_formula_moiety 'C25 H19 N O6 Ru2'
_chemical_formula_sum 'C25 H19 N O6 Ru2'
_chemical_formula_weight 631.55
_chemical_name_systematic
; 
 ? 
;
_space_group_IT_number 19
_symmetry_cell_setting orthorhombic
_symmetry_space_group_name_Hall 'P 2ac 2ab'
_symmetry_space_group_name_H-M 'P 21 21 21'
_atom_sites_solution_hydrogens geom
_atom_sites_solution_primary direct
_atom_sites_solution_secondary difmap
_audit_creation_method SHELXL-97
_cell_angle_alpha 90.00
_cell_angle_beta 90.00
_cell_angle_gamma 90.00
_cell_formula_units_Z 4
_cell_length_a 10.174(3)
_cell_length_b 13.461(4)
_cell_length_c 17.460(6)
_cell_measurement_reflns_used 6694
_cell_measurement_temperature 293(2)
_cell_measurement_theta_max 27.9
_cell_measurement_theta_min 2.0
_cell_volume 2391.2(13)
_computing_cell_refinement CrystalClear
_computing_data_collection CrystalClear
_computing_data_reduction CrystalClear
_computing_publication_material 'CrystalStructure 3.7.0'
_computing_structure_refinement 'SHELXL-97 (Sheldrick, 1997)'
_computing_structure_solution 'SHELXS-97 (Sheldrick, 1990)'
_diffrn_ambient_temperature 293(2)
_diffrn_detector_area_resol_mean 7.31
_diffrn_measured_fraction_theta_full 0.997
_diffrn_measured_fraction_theta_max 0.997
_diffrn_measurement_device_type 'Rigaku Saturn'
_diffrn_measurement_method \w
_diffrn_radiation_monochromator confocal
_diffrn_radiation_source 'rotating anode'
_diffrn_radiation_type MoK\a
_diffrn_radiation_wavelength 0.71070
_diffrn_reflns_av_R_equivalents 0.0372
_diffrn_reflns_av_sigmaI/netI 0.0354
_diffrn_reflns_limit_h_max 12
_diffrn_reflns_limit_h_min -13
_diffrn_reflns_limit_k_max 17
_diffrn_reflns_limit_k_min -16
_diffrn_reflns_limit_l_max 22
_diffrn_reflns_limit_l_min -22
_diffrn_reflns_number 22250
_diffrn_reflns_theta_full 27.88
_diffrn_reflns_theta_max 27.88
_diffrn_reflns_theta_min 2.32
_exptl_absorpt_coefficient_mu 1.304
_exptl_absorpt_correction_T_max 0.8185
_exptl_absorpt_correction_T_min 0.7624
_exptl_absorpt_correction_type multi-scan
_exptl_absorpt_process_details 'Jacobson, R. (1998) Private communication'
_exptl_crystal_colour orange
_exptl_crystal_density_diffrn 1.754
_exptl_crystal_density_method 'not measured'
_exptl_crystal_description block
_exptl_crystal_F_000 1248
_exptl_crystal_size_max 0.22
_exptl_crystal_size_mid 0.20
_exptl_crystal_size_min 0.16
_refine_diff_density_max 0.349
_refine_diff_density_min -0.329
_refine_diff_density_rms 0.057
_refine_ls_abs_structure_details 'Flack H D (1983), Acta Cryst. A39, 876-881'
_refine_ls_abs_structure_Flack 0.05(2)
_refine_ls_extinction_method none
_refine_ls_goodness_of_fit_ref 1.029
_refine_ls_hydrogen_treatment constr
_refine_ls_matrix_type full
_refine_ls_number_parameters 309
_refine_ls_number_reflns 5695
_refine_ls_number_restraints 0
_refine_ls_restrained_S_all 1.029
_refine_ls_R_factor_all 0.0256
_refine_ls_R_factor_gt 0.0231
_refine_ls_shift/su_max 0.001
_refine_ls_shift/su_mean 0.000
_refine_ls_structure_factor_coef Fsqd
_refine_ls_weighting_details 'calc w=1/[\s^2^(Fo^2^)+(0.0187P)^2^+0.0000P] where P=(Fo^2^+2Fc^2^)/3'
_refine_ls_weighting_scheme calc
_refine_ls_wR_factor_gt 0.0460
_refine_ls_wR_factor_ref 0.0467
_reflns_number_gt 5309
_reflns_number_total 5695
_reflns_threshold_expression >2sigma(I)
_cod_data_source_file om100556y_si_001.cif
_cod_data_source_block r070104c
_cod_original_cell_volume 2391.3(13)
_cod_database_code 4066642

loop_
_symmetry_equiv_pos_as_xyz
'x, y, z'
'x+1/2, -y+1/2, -z'
'-x, y+1/2, -z+1/2'
'-x+1/2, -y, z+1/2'

loop_
_atom_site_label
_atom_site_type_symbol
_atom_site_fract_x
_atom_site_fract_y
_atom_site_fract_z
_atom_site_U_iso_or_equiv
_atom_site_adp_type
_atom_site_occupancy
_atom_site_symmetry_multiplicity
_atom_site_calc_flag
_atom_site_refinement_flags
Ru1 Ru 0.21929(2) -0.021790(15) 0.886381(12) 0.02991(5) Uani 1 1 d .
Ru2 Ru 0.43022(2) -0.101326(16) 0.970445(11) 0.03003(5) Uani 1 1 d .
O1 O -0.0191(2) -0.14083(18) 0.93228(16) 0.0647(7) Uani 1 1 d .
O2 O 0.2802(3) -0.16882(17) 0.76111(13) 0.0605(6) Uani 1 1 d .
O3 O 0.2271(2) -0.21029(17) 1.06275(13) 0.0551(6) Uani 1 1 d .
O4 O 0.6372(2) -0.15076(19) 1.08976(15) 0.0688(7) Uani 1 1 d .
O5 O 0.4500(3) -0.29324(18) 0.87374(14) 0.0625(7) Uani 1 1 d .
N1 N 0.5581(2) -0.01730(16) 0.89323(13) 0.0357(5) Uani 1 1 d .
C1 C 0.6802(3) -0.0454(2) 0.87545(19) 0.0520(9) Uani 1 1 d .
H1 H 0.7150 -0.1014 0.8990 0.062 Uiso 1 1 calc R
C2 C 0.7571(3) 0.0058(3) 0.8232(2) 0.0614(10) Uani 1 1 d .
H2 H 0.8424 -0.0150 0.8128 0.074 Uiso 1 1 calc R
C3 C 0.7064(3) 0.0874(3) 0.7871(2) 0.0598(10) Uani 1 1 d .
H3 H 0.7551 0.1212 0.7504 0.072 Uiso 1 1 calc R
C4 C 0.5813(3) 0.1184(2) 0.80633(18) 0.0462(8) Uani 1 1 d .
H4 H 0.5464 0.1753 0.7840 0.055 Uiso 1 1 calc R
C5 C 0.5078(3) 0.0649(2) 0.85891(16) 0.0341(6) Uani 1 1 d .
C6 C 0.3747(2) 0.09248(19) 0.88277(15) 0.0308(5) Uani 1 1 d .
C7 C 0.3337(3) 0.08435(18) 0.96196(15) 0.0301(6) Uani 1 1 d .
C8 C 0.1979(3) 0.1109(2) 0.96498(17) 0.0363(6) Uani 1 1 d .
C9 C 0.1584(3) 0.1471(2) 0.89094(17) 0.0365(6) Uani 1 1 d .
C10 C 0.0396(3) 0.1902(2) 0.8642(2) 0.0483(8) Uani 1 1 d .
H10 H -0.0329 0.1964 0.8963 0.058 Uiso 1 1 calc R
C11 C 0.0344(3) 0.2222(3) 0.7905(2) 0.0592(10) Uani 1 1 d .
H11 H -0.0426 0.2514 0.7728 0.071 Uiso 1 1 calc R
C12 C 0.1406(4) 0.2129(3) 0.7404(2) 0.0545(9) Uani 1 1 d .
H12 H 0.1330 0.2370 0.6906 0.065 Uiso 1 1 calc R
C13 C 0.2558(3) 0.1690(2) 0.76301(18) 0.0432(8) Uani 1 1 d .
H13 H 0.3244 0.1604 0.7284 0.052 Uiso 1 1 calc R
C14 C 0.2687(3) 0.13701(19) 0.83927(16) 0.0345(6) Uani 1 1 d .
C15 C 0.0733(3) -0.0962(2) 0.91469(17) 0.0423(6) Uani 1 1 d .
C16 C 0.2555(3) -0.1117(2) 0.80901(16) 0.0390(7) Uani 1 1 d .
C17 C 0.3028(3) -0.1663(2) 1.02781(17) 0.0376(6) Uani 1 1 d .
C18 C 0.5654(3) -0.1312(2) 1.04293(16) 0.0415(7) Uani 1 1 d .
C19 C 0.4422(3) -0.2215(2) 0.90668(16) 0.0393(7) Uani 1 1 d .
C20 C 0.4077(3) 0.0440(2) 1.02494(15) 0.0346(6) Uani 1 1 d .
H20 H 0.4936 0.0768 1.0273 0.042 Uiso 1 1 calc R
C21 C 0.3389(3) 0.0546(2) 1.10239(16) 0.0471(8) Uani 1 1 d .
H21A H 0.3574 0.1199 1.1232 0.056 Uiso 1 1 calc R
H21B H 0.3745 0.0057 1.1376 0.056 Uiso 1 1 calc R
C22 C 0.1896(3) 0.0406(3) 1.09682(17) 0.0560(9) Uani 1 1 d .
H22A H 0.1508 0.0499 1.1471 0.067 Uiso 1 1 calc R
H22B H 0.1707 -0.0268 1.0804 0.067 Uiso 1 1 calc R
C23 C 0.1265(3) 0.1143(3) 1.03998(18) 0.0502(8) Uani 1 1 d .
H23 H 0.1344 0.1815 1.0611 0.060 Uiso 1 1 calc R
O6 O -0.0076(2) 0.09438(18) 1.02645(14) 0.0612(6) Uani 1 1 d .
C24 C -0.0924(4) 0.1233(4) 1.0888(3) 0.1021(18) Uani 1 1 d .
H24A H -0.0708 0.0859 1.1346 0.123 Uiso 1 1 calc R
H24B H -0.0820 0.1935 1.0998 0.123 Uiso 1 1 calc R
C25 C -0.2238(4) 0.1029(4) 1.0656(3) 0.123(2) Uani 1 1 d .
H25A H -0.2461 0.1440 1.0226 0.185 Uiso 1 1 calc R
H25B H -0.2827 0.1168 1.1072 0.185 Uiso 1 1 calc R
H25C H -0.2313 0.0343 1.0514 0.185 Uiso 1 1 calc R

loop_
_atom_site_aniso_label
_atom_site_aniso_U_11
_atom_site_aniso_U_22
_atom_site_aniso_U_33
_atom_site_aniso_U_23
_atom_site_aniso_U_13
_atom_site_aniso_U_12
Ru1 0.02593(11) 0.02794(10) 0.03587(10) 0.00317(9) -0.00239(9) 0.00006(10)
Ru2 0.02662(11) 0.03058(11) 0.03288(10) 0.00628(9) -0.00135(9) -0.00073(10)
O1 0.0396(14) 0.0593(16) 0.0950(19) 0.0194(14) -0.0015(13) -0.0146(12)
O2 0.0794(18) 0.0557(15) 0.0463(13) -0.0115(11) -0.0097(13) 0.0074(15)
O3 0.0430(13) 0.0608(14) 0.0614(13) 0.0159(11) 0.0107(12) -0.0130(12)
O4 0.0582(16) 0.0723(17) 0.0757(17) 0.0154(13) -0.0331(14) 0.0003(13)
O5 0.0647(17) 0.0583(15) 0.0645(15) -0.0214(13) -0.0076(13) 0.0122(13)
N1 0.0255(11) 0.0347(11) 0.0469(12) 0.0093(11) 0.0044(11) 0.0018(11)
C1 0.0335(17) 0.053(2) 0.069(2) 0.0206(18) 0.0097(15) 0.0084(14)
C2 0.0359(19) 0.067(2) 0.082(2) 0.023(2) 0.0203(17) 0.0152(16)
C3 0.0392(19) 0.062(2) 0.078(2) 0.0327(19) 0.0226(17) 0.0019(18)
C4 0.0378(17) 0.0402(18) 0.0604(18) 0.0214(14) 0.0049(16) 0.0033(15)
C5 0.0295(15) 0.0314(14) 0.0412(14) 0.0073(12) 0.0019(12) 0.0002(12)
C6 0.0299(14) 0.0227(12) 0.0399(13) 0.0030(12) 0.0014(12) 0.0011(11)
C7 0.0291(14) 0.0227(13) 0.0386(14) -0.0024(11) 0.0007(11) -0.0027(11)
C8 0.0314(16) 0.0308(14) 0.0466(15) -0.0056(13) 0.0056(13) 0.0013(12)
C9 0.0308(15) 0.0314(14) 0.0474(16) -0.0005(13) 0.0005(14) 0.0037(12)
C10 0.0318(19) 0.0440(18) 0.069(2) 0.0046(16) 0.0030(14) 0.0099(14)
C11 0.043(2) 0.059(2) 0.076(3) 0.0124(19) -0.0124(18) 0.0203(17)
C12 0.056(2) 0.053(2) 0.0549(19) 0.0182(16) -0.0032(17) 0.0130(17)
C13 0.040(2) 0.0420(17) 0.0477(17) 0.0075(14) 0.0013(13) 0.0064(14)
C14 0.0322(16) 0.0244(13) 0.0469(15) 0.0061(11) 0.0010(13) -0.0001(12)
C15 0.0358(16) 0.0366(15) 0.0547(16) 0.0073(14) -0.0074(14) 0.0048(15)
C16 0.0372(18) 0.0383(16) 0.0415(15) 0.0041(14) -0.0092(12) 0.0001(13)
C17 0.0359(17) 0.0372(15) 0.0396(14) 0.0050(13) -0.0044(13) -0.0010(13)
C18 0.0372(17) 0.0409(16) 0.0464(17) 0.0045(12) -0.0026(15) -0.0064(14)
C19 0.0341(16) 0.0446(17) 0.0391(15) 0.0082(13) -0.0038(13) 0.0076(15)
C20 0.0301(15) 0.0355(15) 0.0382(13) -0.0023(12) -0.0006(12) -0.0055(12)
C21 0.051(2) 0.0506(18) 0.0396(16) -0.0081(14) -0.0037(14) -0.0015(15)
C22 0.057(2) 0.074(2) 0.0372(16) -0.0071(16) 0.0102(14) 0.0037(18)
C23 0.0424(19) 0.052(2) 0.0560(19) -0.0056(17) 0.0113(15) -0.0009(16)
O6 0.0406(13) 0.0763(17) 0.0668(14) -0.0127(15) 0.0144(12) 0.0020(13)
C24 0.056(3) 0.126(4) 0.124(4) -0.036(3) 0.042(3) 0.009(3)
C25 0.057(3) 0.126(4) 0.188(6) -0.055(4) 0.034(3) -0.002(3)

loop_
_atom_type_symbol
_atom_type_description
_atom_type_scat_dispersion_real
_atom_type_scat_dispersion_imag
_atom_type_scat_source
C C 0.0033 0.0016 'International Tables Vol C Tables 4.2.6.8 and 6.1.1.4'
H H 0.0000 0.0000 'International Tables Vol C Tables 4.2.6.8 and 6.1.1.4'
O O 0.0106 0.0060 'International Tables Vol C Tables 4.2.6.8 and 6.1.1.4'
N N 0.0061 0.0033 'International Tables Vol C Tables 4.2.6.8 and 6.1.1.4'
Ru Ru -1.2594 0.8363 'International Tables Vol C Tables 4.2.6.8 and 6.1.1.4'

loop_
_geom_angle_atom_site_label_1
_geom_angle_atom_site_label_2
_geom_angle_atom_site_label_3
_geom_angle
C16 Ru1 C15 90.05(13)
C16 Ru1 C6 106.99(11)
C15 Ru1 C6 162.92(12)
C16 Ru1 C8 167.93(11)
C15 Ru1 C8 100.79(12)
C6 Ru1 C8 62.35(10)
C16 Ru1 C7 137.30(11)
C15 Ru1 C7 126.53(11)
C6 Ru1 C7 37.75(9)
C8 Ru1 C7 36.74(9)
C16 Ru1 C14 107.30(12)
C15 Ru1 C14 139.10(12)
C6 Ru1 C14 36.97(9)
C8 Ru1 C14 60.91(10)
C7 Ru1 C14 61.29(10)
C16 Ru1 C9 135.04(11)
C15 Ru1 C9 107.51(12)
C6 Ru1 C9 61.11(9)
C8 Ru1 C9 36.21(10)
C7 Ru1 C9 60.48(10)
C14 Ru1 C9 35.81(10)
C16 Ru1 Ru2 88.85(9)
C15 Ru1 Ru2 105.42(9)
C6 Ru1 Ru2 74.54(7)
C8 Ru1 Ru2 93.28(7)
C7 Ru1 Ru2 62.89(7)
C14 Ru1 Ru2 111.51(7)
C9 Ru1 Ru2 123.36(7)
C17 Ru2 C18 92.63(12)
C17 Ru2 C19 87.77(13)
C18 Ru2 C19 99.03(12)
C17 Ru2 C20 96.53(12)
C18 Ru2 C20 88.60(11)
C19 Ru2 C20 171.09(11)
C17 Ru2 N1 172.16(10)
C18 Ru2 N1 95.11(11)
C19 Ru2 N1 92.26(11)
C20 Ru2 N1 82.42(9)
C17 Ru2 Ru1 85.89(9)
C18 Ru2 Ru1 167.09(9)
C19 Ru2 Ru1 93.74(9)
C20 Ru2 Ru1 78.85(7)
N1 Ru2 Ru1 86.29(6)
C1 N1 C5 118.6(3)
C1 N1 Ru2 123.38(19)
C5 N1 Ru2 117.96(18)
N1 C1 C2 122.5(3)
N1 C1 H1 118.7
C2 C1 H1 118.7
C3 C2 C1 119.4(3)
C3 C2 H2 120.3
C1 C2 H2 120.3
C2 C3 C4 118.6(3)
C2 C3 H3 120.7
C4 C3 H3 120.7
C3 C4 C5 120.1(3)
C3 C4 H4 120.0
C5 C4 H4 120.0
N1 C5 C4 120.8(3)
N1 C5 C6 115.4(2)
C4 C5 C6 123.7(3)
C7 C6 C14 108.5(2)
C7 C6 C5 121.3(2)
C14 C6 C5 130.1(2)
C7 C6 Ru1 73.35(14)
C14 C6 Ru1 76.70(15)
C5 C6 Ru1 119.57(18)
C8 C7 C20 124.9(2)
C8 C7 C6 107.2(2)
C20 C7 C6 127.4(2)
C8 C7 Ru1 71.49(15)
C20 C7 Ru1 118.39(17)
C6 C7 Ru1 68.89(15)
C7 C8 C9 108.8(2)
C7 C8 C23 120.6(3)
C9 C8 C23 129.7(3)
C7 C8 Ru1 71.77(15)
C9 C8 Ru1 75.50(16)
C23 C8 Ru1 127.0(2)
C10 C9 C8 132.2(3)
C10 C9 C14 119.6(3)
C8 C9 C14 108.2(2)
C10 C9 Ru1 127.3(2)
C8 C9 Ru1 68.29(15)
C14 C9 Ru1 71.61(15)
C11 C10 C9 118.3(3)
C11 C10 H10 120.8
C9 C10 H10 120.8
C10 C11 C12 122.4(3)
C10 C11 H11 118.8
C12 C11 H11 118.8
C13 C12 C11 121.3(3)
C13 C12 H12 119.4
C11 C12 H12 119.4
C12 C13 C14 119.0(3)
C12 C13 H13 120.5
C14 C13 H13 120.5
C13 C14 C9 119.3(3)
C13 C14 C6 133.8(3)
C9 C14 C6 106.8(2)
C13 C14 Ru1 126.3(2)
C9 C14 Ru1 72.59(15)
C6 C14 Ru1 66.33(14)
O1 C15 Ru1 178.6(3)
O2 C16 Ru1 178.8(3)
O3 C17 Ru2 177.0(3)
O4 C18 Ru2 174.4(3)
O5 C19 Ru2 176.2(3)
C7 C20 C21 113.6(2)
C7 C20 Ru2 93.44(16)
C21 C20 Ru2 121.1(2)
C7 C20 H20 109.2
C21 C20 H20 109.2
Ru2 C20 H20 109.2
C20 C21 C22 112.7(2)
C20 C21 H21A 109.1
C22 C21 H21A 109.1
C20 C21 H21B 109.1
C22 C21 H21B 109.1
H21A C21 H21B 107.8
C21 C22 C23 111.9(3)
C21 C22 H22A 109.2
C23 C22 H22A 109.2
C21 C22 H22B 109.2
C23 C22 H22B 109.2
H22A C22 H22B 107.9
O6 C23 C8 108.5(3)
O6 C23 C22 112.8(3)
C8 C23 C22 109.9(3)
O6 C23 H23 108.5
C8 C23 H23 108.5
C22 C23 H23 108.5
C23 O6 C24 113.6(3)
C25 C24 O6 107.2(4)
C25 C24 H24A 110.3
O6 C24 H24A 110.3
C25 C24 H24B 110.3
O6 C24 H24B 110.3
H24A C24 H24B 108.5
C24 C25 H25A 109.5
C24 C25 H25B 109.5
H25A C25 H25B 109.5
C24 C25 H25C 109.5
H25A C25 H25C 109.5
H25B C25 H25C 109.5

loop_
_geom_bond_atom_site_label_1
_geom_bond_atom_site_label_2
_geom_bond_distance
Ru1 C16 1.851(3)
Ru1 C15 1.858(3)
Ru1 C6 2.207(3)
Ru1 C8 2.263(3)
Ru1 C7 2.266(3)
Ru1 C14 2.345(3)
Ru1 C9 2.358(3)
Ru1 Ru2 2.8117(7)
Ru2 C17 1.857(3)
Ru2 C18 1.912(3)
Ru2 C19 1.968(3)
Ru2 C20 2.187(3)
Ru2 N1 2.188(2)
O1 C15 1.158(4)
O2 C16 1.163(3)
O3 C17 1.147(3)
O4 C18 1.128(3)
O5 C19 1.126(4)
N1 C1 1.336(3)
N1 C5 1.358(3)
C1 C2 1.385(4)
C1 H1 0.9300
C2 C3 1.367(4)
C2 H2 0.9300
C3 C4 1.380(4)
C3 H3 0.9300
C4 C5 1.386(4)
C4 H4 0.9300
C5 C6 1.465(4)
C6 C7 1.448(4)
C6 C14 1.449(4)
C7 C8 1.427(4)
C7 C20 1.439(4)
C8 C9 1.439(4)
C8 C23 1.498(4)
C9 C10 1.420(4)
C9 C14 1.446(4)
C10 C11 1.357(5)
C10 H10 0.9300
C11 C12 1.396(5)
C11 H11 0.9300
C12 C13 1.372(4)
C12 H12 0.9300
C13 C14 1.405(4)
C13 H13 0.9300
C20 C21 1.529(4)
C20 H20 0.9800
C21 C22 1.534(4)
C21 H21A 0.9700
C21 H21B 0.9700
C22 C23 1.543(4)
C22 H22A 0.9700
C22 H22B 0.9700
C23 O6 1.411(4)
C23 H23 0.9800
O6 C24 1.443(4)
C24 C25 1.424(6)
C24 H24A 0.9700
C24 H24B 0.9700
C25 H25A 0.9600
C25 H25B 0.9600
C25 H25C 0.9600

loop_
_geom_torsion_atom_site_label_1
_geom_torsion_atom_site_label_2
_geom_torsion_atom_site_label_3
_geom_torsion_atom_site_label_4
_geom_torsion
C16 Ru1 Ru2 C17 -102.92(13)
C15 Ru1 Ru2 C17 -13.18(13)
C6 Ru1 Ru2 C17 149.09(12)
C8 Ru1 Ru2 C17 88.96(12)
C7 Ru1 Ru2 C17 110.35(12)
C14 Ru1 Ru2 C17 148.91(12)
C9 Ru1 Ru2 C17 110.55(12)
C16 Ru1 Ru2 C18 173.3(4)
C15 Ru1 Ru2 C18 -97.0(4)
C6 Ru1 Ru2 C18 65.3(4)
C8 Ru1 Ru2 C18 5.2(4)
C7 Ru1 Ru2 C18 26.5(4)
C14 Ru1 Ru2 C18 65.1(4)
C9 Ru1 Ru2 C18 26.7(4)
C16 Ru1 Ru2 C19 -15.44(12)
C15 Ru1 Ru2 C19 74.30(13)
C6 Ru1 Ru2 C19 -123.43(11)
C8 Ru1 Ru2 C19 176.45(11)
C7 Ru1 Ru2 C19 -162.16(11)
C14 Ru1 Ru2 C19 -123.61(12)
C9 Ru1 Ru2 C19 -161.96(12)
C16 Ru1 Ru2 C20 159.59(12)
C15 Ru1 Ru2 C20 -110.68(12)
C6 Ru1 Ru2 C20 51.60(10)
C8 Ru1 Ru2 C20 -8.53(10)
C7 Ru1 Ru2 C20 12.86(10)
C14 Ru1 Ru2 C20 51.41(11)
C9 Ru1 Ru2 C20 13.06(11)
C16 Ru1 Ru2 N1 76.59(11)
C15 Ru1 Ru2 N1 166.33(12)
C6 Ru1 Ru2 N1 -31.39(9)
C8 Ru1 Ru2 N1 -91.52(9)
C7 Ru1 Ru2 N1 -70.13(9)
C14 Ru1 Ru2 N1 -31.58(10)
C9 Ru1 Ru2 N1 -69.93(10)
C17 Ru2 N1 C1 -147.9(8)
C18 Ru2 N1 C1 41.4(3)
C19 Ru2 N1 C1 -57.9(3)
C20 Ru2 N1 C1 129.3(3)
Ru1 Ru2 N1 C1 -151.5(2)
C17 Ru2 N1 C5 28.7(9)
C18 Ru2 N1 C5 -142.0(2)
C19 Ru2 N1 C5 118.8(2)
C20 Ru2 N1 C5 -54.1(2)
Ru1 Ru2 N1 C5 25.17(19)
C5 N1 C1 C2 -0.3(5)
Ru2 N1 C1 C2 176.4(3)
N1 C1 C2 C3 -1.2(6)
C1 C2 C3 C4 2.6(6)
C2 C3 C4 C5 -2.6(5)
C1 N1 C5 C4 0.2(4)
Ru2 N1 C5 C4 -176.6(2)
C1 N1 C5 C6 -178.5(3)
Ru2 N1 C5 C6 4.7(3)
C3 C4 C5 N1 1.3(5)
C3 C4 C5 C6 179.8(3)
N1 C5 C6 C7 39.3(4)
C4 C5 C6 C7 -139.3(3)
N1 C5 C6 C14 -145.9(3)
C4 C5 C6 C14 35.5(5)
N1 C5 C6 Ru1 -48.3(3)
C4 C5 C6 Ru1 133.1(3)
C16 Ru1 C6 C7 -149.37(15)
C15 Ru1 C6 C7 26.8(4)
C8 Ru1 C6 C7 36.77(15)
C14 Ru1 C6 C7 114.2(2)
C9 Ru1 C6 C7 78.07(16)
Ru2 Ru1 C6 C7 -65.47(13)
C16 Ru1 C6 C14 96.38(17)
C15 Ru1 C6 C14 -87.5(4)
C8 Ru1 C6 C14 -77.48(17)
C7 Ru1 C6 C14 -114.2(2)
C9 Ru1 C6 C14 -36.18(15)
Ru2 Ru1 C6 C14 -179.72(16)
C16 Ru1 C6 C5 -32.4(2)
C15 Ru1 C6 C5 143.7(3)
C8 Ru1 C6 C5 153.7(2)
C7 Ru1 C6 C5 116.9(3)
C14 Ru1 C6 C5 -128.8(3)
C9 Ru1 C6 C5 -165.0(2)
Ru2 Ru1 C6 C5 51.47(19)
C14 C6 C7 C8 7.7(3)
C5 C6 C7 C8 -176.5(2)
Ru1 C6 C7 C8 -61.61(18)
C14 C6 C7 C20 179.6(2)
C5 C6 C7 C20 -4.6(4)
Ru1 C6 C7 C20 110.3(3)
C14 C6 C7 Ru1 69.32(19)
C5 C6 C7 Ru1 -114.9(2)
C16 Ru1 C7 C8 163.51(18)
C15 Ru1 C7 C8 -52.9(2)
C6 Ru1 C7 C8 117.6(2)
C14 Ru1 C7 C8 78.88(17)
C9 Ru1 C7 C8 37.68(16)
Ru2 Ru1 C7 C8 -142.51(17)
C16 Ru1 C7 C20 -76.1(3)
C15 Ru1 C7 C20 67.4(2)
C6 Ru1 C7 C20 -122.1(3)
C8 Ru1 C7 C20 120.4(3)
C14 Ru1 C7 C20 -160.8(2)
C9 Ru1 C7 C20 158.0(2)
Ru2 Ru1 C7 C20 -22.16(17)
C16 Ru1 C7 C6 45.9(2)
C15 Ru1 C7 C6 -170.52(16)
C8 Ru1 C7 C6 -117.6(2)
C14 Ru1 C7 C6 -38.70(15)
C9 Ru1 C7 C6 -79.90(16)
Ru2 Ru1 C7 C6 99.91(15)
C20 C7 C8 C9 -179.2(2)
C6 C7 C8 C9 -7.1(3)
Ru1 C7 C8 C9 -67.0(2)
C20 C7 C8 C23 10.5(4)
C6 C7 C8 C23 -177.3(3)
Ru1 C7 C8 C23 122.7(3)
C20 C7 C8 Ru1 -112.2(3)
C6 C7 C8 Ru1 59.94(17)
C16 Ru1 C8 C7 -67.1(6)
C15 Ru1 C8 C7 139.25(17)
C6 Ru1 C8 C7 -37.78(15)
C14 Ru1 C8 C7 -79.99(16)
C9 Ru1 C8 C7 -115.8(2)
Ru2 Ru1 C8 C7 32.86(15)
C16 Ru1 C8 C9 48.7(6)
C15 Ru1 C8 C9 -104.96(18)
C6 Ru1 C8 C9 78.01(17)
C7 Ru1 C8 C9 115.8(2)
C14 Ru1 C8 C9 35.80(16)
Ru2 Ru1 C8 C9 148.66(15)
C16 Ru1 C8 C23 177.9(5)
C15 Ru1 C8 C23 24.2(3)
C6 Ru1 C8 C23 -152.8(3)
C7 Ru1 C8 C23 -115.0(3)
C14 Ru1 C8 C23 165.0(3)
C9 Ru1 C8 C23 129.2(3)
Ru2 Ru1 C8 C23 -82.2(3)
C7 C8 C9 C10 -174.1(3)
C23 C8 C9 C10 -5.0(6)
Ru1 C8 C9 C10 121.3(3)
C7 C8 C9 C14 3.8(3)
C23 C8 C9 C14 172.9(3)
Ru1 C8 C9 C14 -60.8(2)
C7 C8 C9 Ru1 64.58(19)
C23 C8 C9 Ru1 -126.3(3)
C16 Ru1 C9 C10 65.5(3)
C15 Ru1 C9 C10 -43.0(3)
C6 Ru1 C9 C10 151.0(3)
C8 Ru1 C9 C10 -127.3(4)
C7 Ru1 C9 C10 -165.5(3)
C14 Ru1 C9 C10 113.6(3)
Ru2 Ru1 C9 C10 -165.7(2)
C16 Ru1 C9 C8 -167.15(17)
C15 Ru1 C9 C8 84.35(18)
C6 Ru1 C9 C8 -81.75(17)
C7 Ru1 C9 C8 -38.24(15)
C14 Ru1 C9 C8 -119.1(2)
Ru2 Ru1 C9 C8 -38.45(18)
C16 Ru1 C9 C14 -48.0(2)
C15 Ru1 C9 C14 -156.55(17)
C6 Ru1 C9 C14 37.36(16)
C8 Ru1 C9 C14 119.1(2)
C7 Ru1 C9 C14 80.87(17)
Ru2 Ru1 C9 C14 80.66(17)
C8 C9 C10 C11 176.6(3)
C14 C9 C10 C11 -1.1(5)
Ru1 C9 C10 C11 -89.7(4)
C9 C10 C11 C12 0.9(5)
C10 C11 C12 C13 1.1(6)
C11 C12 C13 C14 -3.0(5)
C12 C13 C14 C9 2.8(4)
C12 C13 C14 C6 -177.2(3)
C12 C13 C14 Ru1 92.0(3)
C10 C9 C14 C13 -0.8(4)
C8 C9 C14 C13 -179.0(3)
Ru1 C9 C14 C13 122.3(3)
C10 C9 C14 C6 179.2(3)
C8 C9 C14 C6 1.0(3)
Ru1 C9 C14 C6 -57.70(18)
C10 C9 C14 Ru1 -123.1(3)
C8 C9 C14 Ru1 58.70(19)
C7 C6 C14 C13 174.6(3)
C5 C6 C14 C13 -0.7(5)
Ru1 C6 C14 C13 -118.3(3)
C7 C6 C14 C9 -5.4(3)
C5 C6 C14 C9 179.4(3)
Ru1 C6 C14 C9 61.72(19)
C7 C6 C14 Ru1 -67.08(18)
C5 C6 C14 Ru1 117.6(3)
C16 Ru1 C14 C13 32.6(3)
C15 Ru1 C14 C13 -78.6(3)
C6 Ru1 C14 C13 128.0(3)
C8 Ru1 C14 C13 -150.2(3)
C7 Ru1 C14 C13 167.6(3)
C9 Ru1 C14 C13 -114.0(3)
Ru2 Ru1 C14 C13 128.3(3)
C16 Ru1 C14 C9 146.60(17)
C15 Ru1 C14 C9 35.4(3)
C6 Ru1 C14 C9 -117.9(2)
C8 Ru1 C14 C9 -36.21(16)
C7 Ru1 C14 C9 -78.40(17)
Ru2 Ru1 C14 C9 -117.64(15)
C16 Ru1 C14 C6 -95.46(17)
C15 Ru1 C14 C6 153.37(18)
C8 Ru1 C14 C6 81.73(16)
C7 Ru1 C14 C6 39.54(15)
C9 Ru1 C14 C6 117.9(2)
Ru2 Ru1 C14 C6 0.29(16)
C16 Ru1 C15 O1 -129(12)
C6 Ru1 C15 O1 55(12)
C8 Ru1 C15 O1 46(12)
C7 Ru1 C15 O1 75(12)
C14 Ru1 C15 O1 -12(12)
C9 Ru1 C15 O1 9(12)
Ru2 Ru1 C15 O1 142(12)
C15 Ru1 C16 O2 -109(14)
C6 Ru1 C16 O2 70(14)
C8 Ru1 C16 O2 97(14)
C7 Ru1 C16 O2 43(14)
C14 Ru1 C16 O2 109(14)
C9 Ru1 C16 O2 136(14)
Ru2 Ru1 C16 O2 -3(14)
C18 Ru2 C17 O3 -64(5)
C19 Ru2 C17 O3 35(5)
C20 Ru2 C17 O3 -153(5)
N1 Ru2 C17 O3 126(5)
Ru1 Ru2 C17 O3 129(5)
C17 Ru2 C18 O4 -15(3)
C19 Ru2 C18 O4 -103(3)
C20 Ru2 C18 O4 82(3)
N1 Ru2 C18 O4 164(3)
Ru1 Ru2 C18 O4 68(3)
C17 Ru2 C19 O5 -51(4)
C18 Ru2 C19 O5 41(4)
C20 Ru2 C19 O5 -170(4)
N1 Ru2 C19 O5 137(4)
Ru1 Ru2 C19 O5 -137(4)
C8 C7 C20 C21 -14.2(4)
C6 C7 C20 C21 175.3(3)
Ru1 C7 C20 C21 -100.6(2)
C8 C7 C20 Ru2 112.0(2)
C6 C7 C20 Ru2 -58.5(3)
Ru1 C7 C20 Ru2 25.62(19)
C17 Ru2 C20 C7 -102.69(17)
C18 Ru2 C20 C7 164.82(18)
C19 Ru2 C20 C7 15.8(8)
N1 Ru2 C20 C7 69.48(16)
Ru1 Ru2 C20 C7 -18.21(14)
C17 Ru2 C20 C21 17.7(2)
C18 Ru2 C20 C21 -74.8(2)
C19 Ru2 C20 C21 136.1(7)
N1 Ru2 C20 C21 -170.2(2)
Ru1 Ru2 C20 C21 102.1(2)
C7 C20 C21 C22 37.0(4)
Ru2 C20 C21 C22 -72.9(3)
C20 C21 C22 C23 -57.3(4)
C7 C8 C23 O6 -152.0(3)
C9 C8 C23 O6 40.0(4)
Ru1 C8 C23 O6 -62.6(3)
C7 C8 C23 C22 -28.3(4)
C9 C8 C23 C22 163.8(3)
Ru1 C8 C23 C22 61.2(3)
C21 C22 C23 O6 172.2(3)
C21 C22 C23 C8 51.1(4)
C8 C23 O6 C24 -163.0(3)
C22 C23 O6 C24 75.0(4)
C23 O6 C24 C25 177.4(4)
